data_7221898
loop_
_publ_author_name
'Fern\'andez, Bel\'en'
'Seco, Jos\'e Manuel'
'Cepeda, Javier'
'Calahorro, Antonio J.'
'Rodr\'iguez-Di\'eguez, Antonio'

_publ_section_title
;
 Tuning the porosity through interpenetration of
 azobenzene-4,4&#x2032;-dicarboxylate-based metal--organic frameworks
;
_journal_issue 40
_journal_name_full CrystEngComm
_journal_page_first 7636
_journal_paper_doi 10.1039/C5CE01521A
_journal_volume 17
_journal_year 2015
_chemical_compound_source 'synthesis as described'
_chemical_formula_moiety 'C20 H12 N5 O4 Zn'
_chemical_formula_structural 'C20 H12 N5 O4 Zn'
_chemical_formula_sum 'C20 H12 N5 O4 Zn'
_chemical_formula_weight 451.72
_chemical_name_systematic
Poly{[(mu3-4,4'-azobenzenedicarboxylate-kO:kO':kO'')(mu-3,6-bis(4-pyridyl)-1,2,4,5-tetrazine)zinc(II)]}
_space_group_IT_number 14
_symmetry_cell_setting monoclinic
_symmetry_Int_Tables_number 14
_symmetry_space_group_name_Hall '-P 2ybc'
_symmetry_space_group_name_H-M 'P 1 21/c 1'
_atom_sites_solution_hydrogens geom
_atom_sites_solution_primary direct
_atom_sites_solution_secondary difmap
_audit_creation_method SHELXL97
_audit_update_record
;
2015-07-28 deposited with the CCDC.
2015-08-24 downloaded from the CCDC.
;
_cell_angle_alpha 90.00
_cell_angle_beta 98.150(5)
_cell_angle_gamma 90.00
_cell_formula_units_Z 4
_cell_length_a 6.981(1)
_cell_length_b 26.778(4)
_cell_length_c 13.660(2)
_cell_measurement_reflns_used 5236
_cell_measurement_temperature 100(2)
_cell_measurement_theta_max 23.30
_cell_measurement_theta_min 2.73
_cell_volume 2527.8(6)
_computing_cell_refinement
;
CrysAlisPro, Agilent Technologies,
Version 1.171.35.15 (release 03-08-2011 CrysAlis171 .NET)
(compiled Aug  3 2011,13:03:54)
;
_computing_data_collection
;
CrysAlisPro, Agilent Technologies,
Version 1.171.35.15 (release 03-08-2011 CrysAlis171 .NET)
(compiled Aug  3 2011,13:03:54)
;
_computing_data_reduction
;
CrysAlisPro, Agilent Technologies,
Version 1.171.35.15 (release 03-08-2011 CrysAlis171 .NET)
(compiled Aug  3 2011,13:03:54)
;
_computing_molecular_graphics 'Ortep-3 (Farrugia, 1997)'
_computing_publication_material 'WinGX (Farrugia, 1999)'
_computing_structure_refinement 'SHELXL-97 (Sheldrick, 1997)'
_computing_structure_solution 'Sir92 (Altomare et al., 1993)'
_diffrn_ambient_temperature 100(2)
_diffrn_measured_fraction_theta_full 0.810
_diffrn_measured_fraction_theta_max 0.777
_diffrn_measurement_device_type Xcalibur
_diffrn_measurement_method \w
_diffrn_radiation_monochromator graphite
_diffrn_radiation_source 'fine-focus sealed tube'
_diffrn_radiation_type MoK\a
_diffrn_radiation_wavelength 0.71073
_diffrn_reflns_av_R_equivalents 0.0507
_diffrn_reflns_av_unetI/netI 0.0955
_diffrn_reflns_limit_h_max 7
_diffrn_reflns_limit_h_min -6
_diffrn_reflns_limit_k_max 26
_diffrn_reflns_limit_k_min -24
_diffrn_reflns_limit_l_max 15
_diffrn_reflns_limit_l_min -14
_diffrn_reflns_number 5236
_diffrn_reflns_theta_full 20.00
_diffrn_reflns_theta_max 23.30
_diffrn_reflns_theta_min 2.73
_diffrn_standards_decay_% 0
_diffrn_standards_interval_count 0
_diffrn_standards_interval_time 0
_diffrn_standards_number 0
_exptl_absorpt_coefficient_mu 1.001
_exptl_absorpt_correction_T_max 0.941
_exptl_absorpt_correction_T_min 0.859
_exptl_absorpt_correction_type numerical
_exptl_absorpt_process_details
;
CrysAlisPro, Agilent Technologies,
Version 1.171.35.15 (release 03-08-2011 CrysAlis171 .NET)
(compiled Aug  3 2011,13:03:54)
Analytical numeric absorption correction using a multifaceted crystal
model based on expressions derived by R.C. Clark & J.S. Reid.
(Clark, R. C. & Reid, J. S. (1995). Acta Cryst. A51, 887-897)
;
_exptl_crystal_colour colourless
_exptl_crystal_density_diffrn 1.187
_exptl_crystal_density_method none
_exptl_crystal_description prismatic
_exptl_crystal_F_000 916
_exptl_crystal_preparation Luminescent
_exptl_crystal_recrystallization_method 'Re-crystallisation from solvent: Dimethylformamide'
_exptl_crystal_size_max 0.15
_exptl_crystal_size_mid 0.10
_exptl_crystal_size_min 0.06
_platon_squeeze_details
;
;
_refine_diff_density_max 0.607
_refine_diff_density_min -0.403
_refine_diff_density_rms 0.082
_refine_ls_extinction_method none
_refine_ls_goodness_of_fit_ref 1.006
_refine_ls_hydrogen_treatment constr
_refine_ls_matrix_type full
_refine_ls_number_parameters 271
_refine_ls_number_reflns 2831
_refine_ls_number_restraints 0
_refine_ls_restrained_S_all 1.006
_refine_ls_R_factor_all 0.1002
_refine_ls_R_factor_gt 0.0612
_refine_ls_shift/su_max 0.000
_refine_ls_shift/su_mean 0.000
_refine_ls_structure_factor_coef Fsqd
_refine_ls_weighting_details 'calc w=1/[\s^2^(Fo^2^)+(0.0840P)^2^+0.0000P] where P=(Fo^2^+2Fc^2^)/3'
_refine_ls_weighting_scheme calc
_refine_ls_wR_factor_gt 0.1436
_refine_ls_wR_factor_ref 0.1560
_reflns_number_gt 1805
_reflns_number_total 2831
_reflns_threshold_expression >2sigma(I)
_cod_data_source_file c5ce01521a1.cif
_cod_data_source_block Compound4
_cod_depositor_comments 'Adding full bibliography for 7221895--7221899.cif.'
_cod_original_sg_symbol_H-M 'P 21/c'
_cod_database_code 7221898

loop_
_symmetry_equiv_pos_as_xyz
'x, y, z'
'-x, y+1/2, -z+1/2'
'-x, -y, -z'
'x, -y-1/2, z-1/2'

loop_
_atom_site_label
_atom_site_type_symbol
_atom_site_fract_x
_atom_site_fract_y
_atom_site_fract_z
_atom_site_U_iso_or_equiv
_atom_site_adp_type
_atom_site_occupancy
_atom_site_symmetry_multiplicity
_atom_site_calc_flag
_atom_site_refinement_flags
Zn1 Zn 0.86657(10) 0.02820(3) 0.89347(5) 0.0294(3) Uani 1 1 d .
O1A O 1.0326(7) 0.0855(2) 0.9000(3) 0.0439(15) Uani 1 1 d .
O2A O 0.7647(8) 0.1295(3) 0.8881(5) 0.077(2) Uani 1 1 d .
C1A C 0.9382(12) 0.1256(4) 0.8898(6) 0.051(3) Uani 1 1 d .
C2A C 1.0605(11) 0.1713(4) 0.8796(7) 0.060(3) Uani 1 1 d .
C3A C 0.9788(12) 0.2174(4) 0.8526(9) 0.098(4) Uani 1 1 d .
H3A H 0.8475 0.2221 0.8548 0.118 Uiso 1 1 calc R
C4A C 1.0856(15) 0.2564(5) 0.8226(7) 0.091(3) Uani 1 1 d .
H4A H 1.0267 0.2848 0.7932 0.109 Uiso 1 1 calc R
C5A C 1.2886(10) 0.2509(4) 0.8387(7) 0.065(3) Uani 1 1 d .
C6A C 1.3753(11) 0.2101(4) 0.8772(6) 0.061(3) Uani 1 1 d .
H6A H 1.5094 0.2089 0.8917 0.073 Uiso 1 1 calc R
C7A C 1.2610(11) 0.1683(4) 0.8961(6) 0.057(3) Uani 1 1 d .
H7A H 1.3207 0.1387 0.9196 0.068 Uiso 1 1 calc R
N8A N 1.4133(9) 0.2899(3) 0.8117(6) 0.065(2) Uani 1 1 d .
N9A N 1.3316(9) 0.3224(3) 0.7553(5) 0.056(2) Uani 1 1 d .
C10A C 1.4644(10) 0.3570(4) 0.7228(6) 0.045(2) Uani 1 1 d .
C11A C 1.6531(11) 0.3640(4) 0.7644(6) 0.053(3) Uani 1 1 d .
H11A H 1.7036 0.3450 0.8190 0.064 Uiso 1 1 calc R
C12A C 1.7688(9) 0.3985(3) 0.7269(5) 0.036(2) Uani 1 1 d .
H12A H 1.8950 0.4037 0.7573 0.043 Uiso 1 1 calc R
C13A C 1.6951(9) 0.4257(3) 0.6426(5) 0.032(2) Uani 1 1 d .
C14A C 1.5010(9) 0.4209(3) 0.6018(5) 0.0291(19) Uani 1 1 d .
H14A H 1.4482 0.4403 0.5484 0.035 Uiso 1 1 calc R
C15A C 1.3875(10) 0.3856(4) 0.6441(5) 0.044(2) Uani 1 1 d .
H15A H 1.2580 0.3817 0.6180 0.052 Uiso 1 1 calc R
C16A C 1.8174(8) 0.4621(3) 0.5954(5) 0.0263(19) Uani 1 1 d .
O3A O 1.9845(6) 0.4704(2) 0.6446(3) 0.0355(13) Uani 1 1 d .
O4A O 1.7552(6) 0.48176(19) 0.5152(3) 0.0279(13) Uani 1 1 d .
N1B N 0.6375(8) 0.0221(2) 0.7889(4) 0.0330(17) Uani 1 1 d .
C2B C 0.6392(9) -0.0081(3) 0.7119(5) 0.039(2) Uani 1 1 d .
H2B H 0.7515 -0.0260 0.7066 0.047 Uiso 1 1 calc R
C3B C 0.4834(10) -0.0142(3) 0.6402(5) 0.043(2) Uani 1 1 d .
H3B H 0.4912 -0.0358 0.5876 0.052 Uiso 1 1 calc R
C4B C 0.3159(9) 0.0116(4) 0.6458(5) 0.043(3) Uani 1 1 d .
C5B C 0.3123(10) 0.0436(3) 0.7254(5) 0.043(2) Uani 1 1 d .
H5B H 0.2022 0.0622 0.7317 0.051 Uiso 1 1 calc R
C6B C 0.4755(10) 0.0472(4) 0.7948(5) 0.050(3) Uani 1 1 d .
H6B H 0.4720 0.0684 0.8486 0.060 Uiso 1 1 calc R
C7B C 0.1428(10) 0.0056(4) 0.5673(6) 0.045(2) Uani 1 1 d .
N8B N 0.1664(9) -0.0246(3) 0.4914(5) 0.066(3) Uani 1 1 d .
N9B N -0.0117(10) 0.0287(3) 0.5813(5) 0.058(2) Uani 1 1 d .

loop_
_atom_site_aniso_label
_atom_site_aniso_U_11
_atom_site_aniso_U_22
_atom_site_aniso_U_33
_atom_site_aniso_U_23
_atom_site_aniso_U_13
_atom_site_aniso_U_12
Zn1 0.0281(5) 0.0229(6) 0.0395(5) 0.0004(4) 0.0128(3) 0.0032(4)
O1A 0.042(3) 0.029(5) 0.064(3) 0.002(3) 0.018(3) 0.004(3)
O2A 0.041(4) 0.038(6) 0.159(6) 0.028(4) 0.039(4) 0.007(3)
C1A 0.045(5) 0.020(8) 0.092(6) 0.014(5) 0.028(5) 0.000(4)
C2A 0.040(5) 0.025(8) 0.125(7) 0.026(6) 0.045(5) 0.010(4)
C3A 0.042(5) 0.041(9) 0.228(12) 0.055(8) 0.075(7) 0.010(5)
C4A 0.090(3) 0.090(3) 0.092(3) 0.0008(10) 0.0135(11) -0.0003(10)
C5A 0.027(4) 0.027(8) 0.150(8) 0.028(6) 0.042(5) 0.009(4)
C6A 0.037(5) 0.037(8) 0.116(7) 0.032(6) 0.038(5) 0.010(5)
C7A 0.044(5) 0.021(8) 0.109(7) 0.022(5) 0.024(5) 0.006(4)
N8A 0.048(4) 0.025(7) 0.129(6) 0.021(5) 0.034(4) 0.003(4)
N9A 0.041(4) 0.039(7) 0.091(5) 0.018(4) 0.019(4) 0.002(4)
C10A 0.026(4) 0.038(7) 0.073(6) 0.015(5) 0.017(4) -0.006(4)
C11A 0.044(5) 0.055(8) 0.065(5) 0.026(5) 0.024(4) -0.005(5)
C12A 0.026(4) 0.023(7) 0.057(5) 0.023(4) 0.006(3) 0.008(4)
C13A 0.031(4) 0.017(6) 0.051(4) 0.005(4) 0.016(3) 0.001(3)
C14A 0.028(4) 0.017(6) 0.043(4) 0.000(4) 0.009(3) -0.006(3)
C15A 0.022(4) 0.050(8) 0.061(5) -0.008(5) 0.013(4) -0.011(4)
C16A 0.010(3) 0.016(6) 0.056(5) -0.004(4) 0.013(3) 0.005(3)
O3A 0.028(3) 0.035(4) 0.045(3) 0.013(3) 0.012(2) 0.000(3)
O4A 0.032(2) 0.023(4) 0.028(2) 0.010(2) 0.001(2) 0.008(2)
N1B 0.046(4) 0.036(5) 0.021(3) 0.010(3) 0.022(3) 0.008(3)
C2B 0.032(4) 0.067(8) 0.018(4) 0.018(4) 0.001(3) 0.003(4)
C3B 0.054(5) 0.055(8) 0.022(4) 0.007(4) 0.015(4) 0.010(4)
C4B 0.032(4) 0.075(8) 0.025(4) 0.021(4) 0.012(4) 0.004(4)
C5B 0.032(4) 0.045(8) 0.053(5) 0.010(4) 0.013(4) 0.007(4)
C6B 0.039(5) 0.078(9) 0.034(4) 0.007(4) 0.012(4) 0.009(5)
C7B 0.042(5) 0.047(7) 0.052(5) 0.005(5) 0.031(4) 0.009(4)
N8B 0.045(4) 0.096(9) 0.057(4) 0.011(5) 0.009(4) 0.005(5)
N9B 0.054(4) 0.064(7) 0.056(4) -0.003(4) 0.007(4) 0.010(4)

loop_
_atom_type_symbol
_atom_type_description
_atom_type_scat_dispersion_real
_atom_type_scat_dispersion_imag
_atom_type_scat_source
C C 0.0033 0.0016 'International Tables Vol C Tables 4.2.6.8 and 6.1.1.4'
H H 0.0000 0.0000 'International Tables Vol C Tables 4.2.6.8 and 6.1.1.4'
N N 0.0061 0.0033 'International Tables Vol C Tables 4.2.6.8 and 6.1.1.4'
O O 0.0106 0.0060 'International Tables Vol C Tables 4.2.6.8 and 6.1.1.4'
Zn Zn 0.2839 1.4301 'International Tables Vol C Tables 4.2.6.8 and 6.1.1.4'

loop_
_geom_angle_atom_site_label_1
_geom_angle_atom_site_label_2
_geom_angle_atom_site_label_3
_geom_angle
_geom_angle_site_symmetry_1
_geom_angle_site_symmetry_3
O1A Zn1 O4A 112.38(19) . 4_466
O1A Zn1 O3A 107.6(2) . 2_846
O4A Zn1 O3A 113.9(2) 4_466 2_846
O1A Zn1 N1B 121.1(2) . .
O4A Zn1 N1B 102.89(18) 4_466 .
O3A Zn1 N1B 98.4(2) 2_846 .
C1A O1A Zn1 112.0(5) . .
O2A C1A O1A 125.5(8) . .
O2A C1A C2A 120.4(9) . .
O1A C1A C2A 114.1(7) . .
C3A C2A C7A 117.5(8) . .
C3A C2A C1A 121.9(8) . .
C7A C2A C1A 120.6(8) . .
C4A C3A C2A 122.2(8) . .
C3A C4A C5A 116.7(11) . .
C6A C5A C4A 122.8(9) . .
C6A C5A N8A 116.2(7) . .
C4A C5A N8A 121.0(9) . .
C5A C6A C7A 119.1(8) . .
C2A C7A C6A 120.3(9) . .
N9A N8A C5A 115.1(7) . .
N8A N9A C10A 112.8(7) . .
C15A C10A C11A 119.8(7) . .
C15A C10A N9A 114.2(7) . .
C11A C10A N9A 126.0(8) . .
C10A C11A C12A 121.2(7) . .
C11A C12A C13A 119.4(7) . .
C12A C13A C14A 120.2(6) . .
C12A C13A C16A 121.8(6) . .
C14A C13A C16A 117.9(6) . .
C13A C14A C15A 118.0(7) . .
C10A C15A C14A 121.2(6) . .
O4A C16A O3A 124.7(6) . .
O4A C16A C13A 120.5(6) . .
O3A C16A C13A 114.8(6) . .
C16A O3A Zn1 118.2(4) . 2_856
C16A O4A Zn1 124.3(4) . 4_665
C6B N1B C2B 117.4(6) . .
C6B N1B Zn1 121.2(5) . .
C2B N1B Zn1 121.4(5) . .
N1B C2B C3B 123.0(7) . .
C4B C3B C2B 120.0(7) . .
C3B C4B C5B 117.8(7) . .
C3B C4B C7B 120.8(8) . .
C5B C4B C7B 121.4(7) . .
C6B C5B C4B 118.5(7) . .
N1B C6B C5B 123.4(7) . .
N9B C7B N8B 127.1(8) . .
N9B C7B C4B 116.8(8) . .
N8B C7B C4B 116.0(7) . .
C7B N8B N9B 116.0(7) . 3_556
C7B N9B N8B 116.7(7) . 3_556

loop_
_geom_bond_atom_site_label_1
_geom_bond_atom_site_label_2
_geom_bond_distance
_geom_bond_site_symmetry_2
Zn1 O1A 1.918(6) .
Zn1 O4A 1.951(4) 4_466
Zn1 O3A 1.975(5) 2_846
Zn1 N1B 1.994(6) .
O1A C1A 1.257(10) .
O2A C1A 1.213(9) .
C1A C2A 1.509(12) .
C2A C3A 1.388(12) .
C2A C7A 1.388(10) .
C3A C4A 1.378(14) .
C4A C5A 1.410(12) .
C5A C6A 1.321(11) .
C5A N8A 1.440(11) .
C6A C7A 1.421(12) .
N8A N9A 1.247(9) .
N9A C10A 1.426(10) .
C10A C15A 1.366(10) .
C10A C11A 1.372(10) .
C11A C12A 1.373(10) .
C12A C13A 1.398(9) .
C13A C14A 1.396(9) .
C13A C16A 1.500(10) .
C14A C15A 1.408(10) .
C16A O4A 1.238(8) .
C16A O3A 1.280(7) .
O3A Zn1 1.975(5) 2_856
O4A Zn1 1.951(4) 4_665
N1B C6B 1.328(9) .
N1B C2B 1.329(9) .
C2B C3B 1.366(9) .
C3B C4B 1.369(10) .
C4B C5B 1.388(11) .
C4B C7B 1.506(10) .
C5B C6B 1.379(10) .
C7B N9B 1.281(9) .
C7B N8B 1.345(11) .
N8B N9B 1.364(9) 3_556
N9B N8B 1.364(9) 3_556

loop_
_platon_squeeze_void_nr
_platon_squeeze_void_average_x
_platon_squeeze_void_average_y
_platon_squeeze_void_average_z
_platon_squeeze_void_volume
_platon_squeeze_void_count_electrons
1 -0.024 0.188 0.569 221.0 26.9
2 -0.075 0.312 0.069 221.0 26.7
3 -0.039 0.688 -0.069 221.0 27.9
4 0.002 0.812 0.431 221.0 27.6
